data_7029755
loop_
_publ_author_name
'Ko\<renkov\'a, Monika'
'Mairychov\'a, Barbora'
'R\%u\<zi\<cka, Ale\<s'
'Jambor, Roman'
'Dost\'al, Libor'

_publ_section_title
;
 Synthesis of heteroboroxines with MB2O3 core (M = Sb, Bi, Sn)-an
 influence of the substitution of parent boronic acids.
;
_journal_issue 19
_journal_name_full 'Dalton transactions (Cambridge, England : 2003)'
_journal_page_first 7096
_journal_page_last 7108
_journal_paper_doi 10.1039/c3dt53012d
_journal_volume 43
_journal_year 2014
_chemical_formula_moiety 'C26 H27 B2 N4 O3 Sb, C H2 Cl2'
_chemical_formula_sum 'C27 H29 B2 Cl2 N4 O3 Sb'
_chemical_formula_weight 671.81
_chemical_name_systematic
; 
 ? 
;
_space_group_IT_number 14
_symmetry_cell_setting monoclinic
_symmetry_space_group_name_Hall '-P 2ybc'
_symmetry_space_group_name_H-M 'P 1 21/c 1'
_atom_sites_solution_hydrogens geom
_atom_sites_solution_primary direct
_atom_sites_solution_secondary difmap
_audit_creation_method SHELXL-97
_cell_angle_alpha 90
_cell_angle_beta 91.832(6)
_cell_angle_gamma 90
_cell_formula_units_Z 4
_cell_length_a 8.9330(5)
_cell_length_b 18.9640(9)
_cell_length_c 17.5401(13)
_cell_measurement_reflns_used 33420
_cell_measurement_temperature 150(1)
_cell_measurement_theta_max 28.5
_cell_measurement_theta_min 1
_cell_volume 2969.9(3)
_computing_cell_refinement 'COLLECT and DENZO'
_computing_data_collection 'COLLECT (Hooft, 1998) and DENZO (Otwinowski & Minor, 1997)'
_computing_data_reduction 'COLLECT and DENZO'
_computing_molecular_graphics 'PLATON (Spek, 2003)'
_computing_publication_material 'SHELXL-97 (Sheldrick, 2008)'
_computing_structure_refinement 'SHELXL-97 (Sheldrick, 1997)'
_computing_structure_solution 'SIR92 (Altomare et al., 1994)'
_diffrn_ambient_temperature 150(1)
_diffrn_detector_area_resol_mean 9.091
_diffrn_measured_fraction_theta_full 0.996
_diffrn_measured_fraction_theta_max 0.996
_diffrn_measurement_device_type 'Bruker Nonius KappaCCD area detector'
_diffrn_measurement_method '\f and \w scans to fill the Ewald sphere'
_diffrn_radiation_monochromator graphite
_diffrn_radiation_source 'fine-focus sealed tube'
_diffrn_radiation_type MoK\a
_diffrn_radiation_wavelength 0.71073
_diffrn_reflns_av_R_equivalents 0.0388
_diffrn_reflns_av_sigmaI/netI 0.0245
_diffrn_reflns_limit_h_max 10
_diffrn_reflns_limit_h_min -11
_diffrn_reflns_limit_k_max 24
_diffrn_reflns_limit_k_min -25
_diffrn_reflns_limit_l_max 23
_diffrn_reflns_limit_l_min -22
_diffrn_reflns_number 33382
_diffrn_reflns_theta_full 28.50
_diffrn_reflns_theta_max 28.50
_diffrn_reflns_theta_min 2.32
_diffrn_standards_number 0
_exptl_absorpt_coefficient_mu 1.144
_exptl_absorpt_correction_T_max 0.824
_exptl_absorpt_correction_T_min 0.711
_exptl_absorpt_correction_type integration
_exptl_absorpt_process_details
;
Gaussian integration (Coppens, 1970)
;
_exptl_crystal_colour colourless
_exptl_crystal_density_diffrn 1.503
_exptl_crystal_density_method 'not measured'
_exptl_crystal_description block
_exptl_crystal_F_000 1352
_exptl_crystal_size_max 0.36
_exptl_crystal_size_mid 0.30
_exptl_crystal_size_min 0.30
_refine_diff_density_max 2.800
_refine_diff_density_min -2.360
_refine_diff_density_rms 0.112
_refine_ls_extinction_method none
_refine_ls_goodness_of_fit_ref 1.086
_refine_ls_hydrogen_treatment constr
_refine_ls_matrix_type full
_refine_ls_number_parameters 352
_refine_ls_number_reflns 7490
_refine_ls_number_restraints 0
_refine_ls_restrained_S_all 1.086
_refine_ls_R_factor_all 0.0450
_refine_ls_R_factor_gt 0.0360
_refine_ls_shift/su_max 0.001
_refine_ls_shift/su_mean 0.000
_refine_ls_structure_factor_coef Fsqd
_refine_ls_weighting_details 'calc w=1/[\s^2^(Fo^2^)+(0.0315P)^2^+8.4253P] where P=(Fo^2^+2Fc^2^)/3'
_refine_ls_weighting_scheme calc
_refine_ls_wR_factor_gt 0.0829
_refine_ls_wR_factor_ref 0.0919
_reflns_number_gt 6534
_reflns_number_total 7490
_reflns_threshold_expression >2sigma(I)
_cod_data_source_file c3dt53012d2.cif
_cod_data_source_block shelxl
_cod_depositor_comments
;Adding full bibliography for
 ./tmp-cod-update-bibliographies-12899/cifs/7029755.cif.
;
_cod_original_sg_symbol_H-M 'P 21/c'
_cod_database_code 7029755

loop_
_symmetry_equiv_pos_as_xyz
'x, y, z'
'-x, y+1/2, -z+1/2'
'-x, -y, -z'
'x, -y-1/2, z-1/2'

loop_
_atom_site_label
_atom_site_type_symbol
_atom_site_fract_x
_atom_site_fract_y
_atom_site_fract_z
_atom_site_U_iso_or_equiv
_atom_site_adp_type
_atom_site_occupancy
_atom_site_symmetry_multiplicity
_atom_site_calc_flag
_atom_site_refinement_flags
Sb1 Sb 0.979696(19) 0.060343(9) 0.851457(9) 0.01626(6) Uani 1 1 d .
Cl1 Cl 0.60624(11) 0.36474(6) 0.91311(5) 0.0455(2) Uani 1 1 d .
Cl2 Cl 0.82248(17) 0.35916(8) 1.03978(8) 0.0805(5) Uani 1 1 d .
O3 O 0.9393(2) -0.04090(10) 0.88711(11) 0.0217(4) Uani 1 1 d .
O2 O 0.7776(2) -0.01921(11) 0.99163(12) 0.0237(4) Uani 1 1 d .
O1 O 0.8655(2) 0.09176(10) 0.94512(11) 0.0220(4) Uani 1 1 d .
N3 N 0.3537(4) 0.21128(18) 1.26911(18) 0.0411(7) Uani 1 1 d .
N4 N 0.7193(4) -0.42151(15) 0.99159(19) 0.0390(7) Uani 1 1 d .
N2 N 1.0296(3) -0.01955(13) 0.73353(13) 0.0209(5) Uani 1 1 d .
N1 N 0.8855(3) 0.18993(13) 0.82599(13) 0.0212(5) Uani 1 1 d .
C10 C 0.8818(3) -0.05107(16) 0.71759(17) 0.0242(6) Uani 1 1 d .
H10A H 0.8645 -0.0892 0.7531 0.029 Uiso 1 1 d R
H10B H 0.8784 -0.0704 0.6664 0.029 Uiso 1 1 d R
C17 C 0.4935(3) 0.08214(17) 1.14842(17) 0.0252(6) Uani 1 1 d .
H17 H 0.4254 0.0552 1.1749 0.030 Uiso 1 1 d R
C20 C 0.8198(3) -0.14435(14) 0.95392(15) 0.0188(5) Uani 1 1 d .
C16 C 0.5093(3) 0.15382(17) 1.16405(16) 0.0235(6) Uani 1 1 d .
C25 C 0.8842(3) -0.19512(15) 0.90788(17) 0.0238(6) Uani 1 1 d .
H25 H 0.9473 -0.1810 0.8695 0.029 Uiso 1 1 d R
C23 C 0.7632(3) -0.28804(15) 0.97485(16) 0.0210(5) Uani 1 1 d .
C2 C 0.6820(3) 0.11508(16) 0.77829(16) 0.0231(6) Uani 1 1 d .
C26 C 0.7382(4) -0.36235(16) 0.98508(18) 0.0263(6) Uani 1 1 d .
C12 C 1.0739(4) 0.02562(18) 0.67039(18) 0.0300(7) Uani 1 1 d .
H12A H 1.0945 -0.0032 0.6270 0.036 Uiso 1 1 d R
H12B H 1.1620 0.0519 0.6852 0.036 Uiso 1 1 d R
H12C H 0.9939 0.0577 0.6574 0.036 Uiso 1 1 d R
C18 C 0.5802(3) 0.05136(16) 1.09364(17) 0.0234(6) Uani 1 1 d .
H18 H 0.5694 0.0034 1.0836 0.028 Uiso 1 1 d R
C11 C 1.1446(4) -0.07351(17) 0.74886(19) 0.0300(7) Uani 1 1 d .
H11A H 1.1188 -0.1005 0.7928 0.036 Uiso 1 1 d R
H11B H 1.2400 -0.0513 0.7581 0.036 Uiso 1 1 d R
H11C H 1.1498 -0.1041 0.7054 0.036 Uiso 1 1 d R
C1 C 0.7837(3) 0.05940(15) 0.77703(15) 0.0188(5) Uani 1 1 d .
C6 C 0.7621(3) 0.00438(16) 0.72454(16) 0.0220(6) Uani 1 1 d .
C24 C 0.8565(4) -0.26618(15) 0.91748(17) 0.0248(6) Uani 1 1 d .
H24 H 0.9003 -0.2993 0.8860 0.030 Uiso 1 1 d R
C7 C 0.7225(3) 0.17988(16) 0.82513(17) 0.0247(6) Uani 1 1 d .
H7A H 0.6729 0.2210 0.8033 0.030 Uiso 1 1 d R
H7B H 0.6893 0.1739 0.8769 0.030 Uiso 1 1 d R
C22 C 0.6970(4) -0.23893(16) 1.02209(17) 0.0254(6) Uani 1 1 d .
H22 H 0.6343 -0.2537 1.0603 0.030 Uiso 1 1 d R
C9 C 0.9348(4) 0.21351(17) 0.75143(17) 0.0284(6) Uani 1 1 d .
H9A H 0.8962 0.1820 0.7128 0.034 Uiso 1 1 d R
H9B H 1.0423 0.2135 0.7512 0.034 Uiso 1 1 d R
H9C H 0.8983 0.2603 0.7414 0.034 Uiso 1 1 d R
B2 B 0.8506(4) -0.06307(16) 0.94223(17) 0.0189(6) Uani 1 1 d .
C14 C 0.6952(3) 0.16285(15) 1.06881(17) 0.0232(6) Uani 1 1 d .
H14 H 0.7615 0.1902 1.0416 0.028 Uiso 1 1 d R
B1 B 0.7841(4) 0.05367(16) 0.99215(17) 0.0188(6) Uani 1 1 d .
C19 C 0.4218(4) 0.18589(18) 1.22236(18) 0.0291(6) Uani 1 1 d .
C21 C 0.7254(3) -0.16778(15) 1.01092(17) 0.0234(6) Uani 1 1 d .
H21 H 0.6811 -0.1349 1.0424 0.028 Uiso 1 1 d R
C13 C 0.6836(3) 0.09060(15) 1.05299(15) 0.0200(5) Uani 1 1 d .
C5 C 0.6327(4) 0.00276(19) 0.67841(17) 0.0289(7) Uani 1 1 d .
H5 H 0.6180 -0.0337 0.6435 0.035 Uiso 1 1 d R
C4 C 0.5260(4) 0.0553(2) 0.68446(19) 0.0334(7) Uani 1 1 d .
H4 H 0.4368 0.0525 0.6559 0.040 Uiso 1 1 d R
C8 C 0.9352(4) 0.24079(16) 0.88460(17) 0.0282(6) Uani 1 1 d .
H8A H 1.0416 0.2473 0.8825 0.034 Uiso 1 1 d R
H8B H 0.9107 0.2231 0.9339 0.034 Uiso 1 1 d R
H8C H 0.8857 0.2851 0.8758 0.034 Uiso 1 1 d R
C15 C 0.6101(3) 0.19465(16) 1.12376(17) 0.0257(6) Uani 1 1 d .
H15 H 0.6204 0.2426 1.1339 0.031 Uiso 1 1 d R
C3 C 0.5513(4) 0.11179(19) 0.73294(19) 0.0309(7) Uani 1 1 d .
H3 H 0.4805 0.1476 0.7354 0.037 Uiso 1 1 d R
C27 C 0.6656(5) 0.4021(2) 1.0009(2) 0.0446(9) Uani 1 1 d .
H27A H 0.6892 0.4515 0.9935 0.054 Uiso 1 1 d R
H27B H 0.5846 0.3993 1.0363 0.054 Uiso 1 1 d R

loop_
_atom_site_aniso_label
_atom_site_aniso_U_11
_atom_site_aniso_U_22
_atom_site_aniso_U_33
_atom_site_aniso_U_23
_atom_site_aniso_U_13
_atom_site_aniso_U_12
Sb1 0.01860(9) 0.01671(9) 0.01348(9) 0.00168(6) 0.00062(6) -0.00074(6)
Cl1 0.0361(5) 0.0676(6) 0.0330(4) 0.0004(4) 0.0013(3) 0.0147(4)
Cl2 0.0757(9) 0.0878(10) 0.0754(9) -0.0406(8) -0.0405(7) 0.0341(8)
O3 0.0305(11) 0.0169(9) 0.0179(9) 0.0031(7) 0.0055(8) 0.0009(8)
O2 0.0287(11) 0.0190(10) 0.0240(10) -0.0010(8) 0.0087(8) -0.0028(8)
O1 0.0321(11) 0.0177(9) 0.0166(9) 0.0002(7) 0.0053(8) -0.0003(8)
N3 0.0366(17) 0.0512(19) 0.0362(16) -0.0134(14) 0.0101(13) -0.0011(14)
N4 0.0502(19) 0.0228(13) 0.0449(18) -0.0001(12) 0.0141(14) -0.0039(13)
N2 0.0209(12) 0.0235(12) 0.0185(11) 0.0008(9) 0.0028(9) 0.0006(9)
N1 0.0278(12) 0.0191(11) 0.0168(10) 0.0028(9) 0.0012(9) 0.0020(9)
C10 0.0280(15) 0.0248(14) 0.0199(13) -0.0044(11) 0.0030(11) -0.0056(12)
C17 0.0232(14) 0.0298(15) 0.0229(14) 0.0018(12) 0.0050(11) -0.0031(12)
C20 0.0204(13) 0.0196(12) 0.0161(12) 0.0017(10) -0.0017(10) 0.0014(10)
C16 0.0196(13) 0.0326(15) 0.0183(12) -0.0046(11) 0.0008(10) 0.0024(11)
C25 0.0282(15) 0.0221(14) 0.0214(13) 0.0018(11) 0.0060(11) 0.0008(11)
C23 0.0226(14) 0.0187(13) 0.0218(13) 0.0018(10) -0.0009(10) -0.0019(10)
C2 0.0219(14) 0.0266(14) 0.0211(13) 0.0048(11) 0.0043(10) 0.0010(11)
C26 0.0299(16) 0.0216(14) 0.0277(15) -0.0006(11) 0.0059(12) -0.0006(12)
C12 0.0283(16) 0.0354(17) 0.0267(15) 0.0074(13) 0.0091(12) 0.0011(13)
C18 0.0245(14) 0.0222(13) 0.0235(13) -0.0016(11) 0.0019(11) -0.0029(11)
C11 0.0322(17) 0.0285(16) 0.0294(15) -0.0011(12) 0.0039(13) 0.0102(13)
C1 0.0175(12) 0.0234(13) 0.0157(11) 0.0027(10) 0.0026(9) -0.0025(10)
C6 0.0219(13) 0.0274(14) 0.0169(12) 0.0010(11) 0.0021(10) -0.0079(11)
C24 0.0331(16) 0.0197(13) 0.0219(13) -0.0008(11) 0.0046(11) 0.0046(11)
C7 0.0260(15) 0.0235(14) 0.0246(14) 0.0034(11) 0.0023(11) 0.0058(11)
C22 0.0288(15) 0.0220(14) 0.0259(14) 0.0005(11) 0.0080(12) -0.0034(11)
C9 0.0378(17) 0.0252(15) 0.0223(14) 0.0041(11) 0.0042(12) -0.0046(13)
B2 0.0206(14) 0.0191(14) 0.0168(13) 0.0003(11) -0.0011(11) 0.0000(11)
C14 0.0255(14) 0.0222(13) 0.0220(13) 0.0003(11) 0.0035(11) -0.0015(11)
B1 0.0223(15) 0.0177(14) 0.0163(13) -0.0010(11) 0.0001(11) -0.0007(11)
C19 0.0247(15) 0.0364(17) 0.0263(15) -0.0065(13) 0.0018(12) -0.0009(13)
C21 0.0269(15) 0.0204(13) 0.0232(13) -0.0017(11) 0.0067(11) 0.0000(11)
C13 0.0214(13) 0.0215(13) 0.0172(12) 0.0001(10) -0.0002(10) 0.0002(10)
C5 0.0261(15) 0.0397(17) 0.0208(14) -0.0007(12) -0.0024(11) -0.0121(13)
C4 0.0201(14) 0.051(2) 0.0282(16) 0.0073(15) -0.0051(12) -0.0082(14)
C8 0.0410(18) 0.0203(13) 0.0233(14) -0.0016(11) -0.0007(12) 0.0003(12)
C15 0.0282(15) 0.0234(14) 0.0255(14) -0.0050(11) 0.0020(11) 0.0000(12)
C3 0.0208(14) 0.0392(18) 0.0325(16) 0.0078(14) -0.0001(12) 0.0024(13)
C27 0.046(2) 0.0338(19) 0.053(2) -0.0110(17) -0.0033(18) 0.0109(16)

loop_
_atom_type_symbol
_atom_type_description
_atom_type_scat_dispersion_real
_atom_type_scat_dispersion_imag
_atom_type_scat_source
C C 0.0033 0.0016 'International Tables Vol C Tables 4.2.6.8 and 6.1.1.4'
H H 0.0000 0.0000 'International Tables Vol C Tables 4.2.6.8 and 6.1.1.4'
O O 0.0106 0.0060 'International Tables Vol C Tables 4.2.6.8 and 6.1.1.4'
B B 0.0013 0.0007 'International Tables Vol C Tables 4.2.6.8 and 6.1.1.4'
N N 0.0061 0.0033 'International Tables Vol C Tables 4.2.6.8 and 6.1.1.4'
Cl Cl 0.1484 0.1585 'International Tables Vol C Tables 4.2.6.8 and 6.1.1.4'
Sb Sb -0.5866 1.5461 'International Tables Vol C Tables 4.2.6.8 and 6.1.1.4'

loop_
_exptl_crystal_face_index_h
_exptl_crystal_face_index_k
_exptl_crystal_face_index_l
_exptl_crystal_face_perp_dist
0 -1 1 0.170
0 1 1 0.148
0 1 -1 0.160
0 -1 -1 0.140
1 0 0 0.145
-1 0 0 0.132
-1 -1 0 0.077
1 1 0 0.179
1 -1 0 0.171
0 0 1 0.182
1 -1 1 0.164

loop_
_geom_angle_atom_site_label_1
_geom_angle_atom_site_label_2
_geom_angle_atom_site_label_3
_geom_angle
O1 Sb1 O3 86.04(8)
O1 Sb1 C1 94.17(9)
O3 Sb1 C1 91.68(9)
B2 O3 Sb1 128.88(18)
B2 O2 B1 125.9(2)
B1 O1 Sb1 129.42(18)
C12 N2 C10 110.9(2)
C12 N2 C11 110.0(2)
C10 N2 C11 111.8(2)
C9 N1 C8 109.4(2)
C9 N1 C7 110.9(2)
C8 N1 C7 111.7(2)
N2 C10 C6 109.7(2)
N2 C10 H10A 110.0
C6 C10 H10A 109.8
N2 C10 H10B 109.4
C6 C10 H10B 109.7
H10A C10 H10B 108.2
C18 C17 C16 119.5(3)
C18 C17 H17 120.3
C16 C17 H17 120.2
C25 C20 C21 117.6(3)
C25 C20 B2 121.5(3)
C21 C20 B2 120.9(2)
C17 C16 C15 120.3(3)
C17 C16 C19 119.8(3)
C15 C16 C19 119.9(3)
C24 C25 C20 121.6(3)
C24 C25 H25 118.9
C20 C25 H25 119.4
C24 C23 C22 120.5(3)
C24 C23 C26 118.8(3)
C22 C23 C26 120.7(3)
C3 C2 C1 119.5(3)
C3 C2 C7 121.8(3)
C1 C2 C7 118.6(3)
N4 C26 C23 178.5(4)
N2 C12 H12A 109.3
N2 C12 H12B 109.7
H12A C12 H12B 109.5
N2 C12 H12C 109.4
H12A C12 H12C 109.5
H12B C12 H12C 109.5
C17 C18 C13 121.5(3)
C17 C18 H18 119.1
C13 C18 H18 119.3
N2 C11 H11A 109.5
N2 C11 H11B 109.7
H11A C11 H11B 109.5
N2 C11 H11C 109.1
H11A C11 H11C 109.5
H11B C11 H11C 109.5
C2 C1 C6 119.9(3)
C2 C1 Sb1 120.2(2)
C6 C1 Sb1 119.8(2)
C5 C6 C1 119.6(3)
C5 C6 C10 121.1(3)
C1 C6 C10 119.3(3)
C25 C24 C23 119.5(3)
C25 C24 H24 120.4
C23 C24 H24 120.1
N1 C7 C2 109.3(2)
N1 C7 H7A 109.9
C2 C7 H7A 109.9
N1 C7 H7B 109.8
C2 C7 H7B 109.8
H7A C7 H7B 108.2
C21 C22 C23 118.9(3)
C21 C22 H22 120.7
C23 C22 H22 120.3
N1 C9 H9A 109.2
N1 C9 H9B 109.5
H9A C9 H9B 109.5
N1 C9 H9C 109.7
H9A C9 H9C 109.5
H9B C9 H9C 109.5
O3 B2 O2 124.6(3)
O3 B2 C20 120.7(3)
O2 B2 C20 114.8(2)
C15 C14 C13 121.6(3)
C15 C14 H14 119.2
C13 C14 H14 119.2
O1 B1 O2 124.2(3)
O1 B1 C13 120.8(3)
O2 B1 C13 115.0(2)
N3 C19 C16 179.3(4)
C22 C21 C20 121.7(3)
C22 C21 H21 119.1
C20 C21 H21 119.2
C18 C13 C14 117.7(3)
C18 C13 B1 120.5(3)
C14 C13 B1 121.8(3)
C4 C5 C6 120.1(3)
C4 C5 H5 120.2
C6 C5 H5 119.8
C3 C4 C5 120.4(3)
C3 C4 H4 119.8
C5 C4 H4 119.8
N1 C8 H8A 109.6
N1 C8 H8B 109.2
H8A C8 H8B 109.5
N1 C8 H8C 109.6
H8A C8 H8C 109.5
H8B C8 H8C 109.5
C14 C15 C16 119.2(3)
C14 C15 H15 120.4
C16 C15 H15 120.4
C4 C3 C2 120.2(3)
C4 C3 H3 119.8
C2 C3 H3 120.0
Cl2 C27 Cl1 111.7(2)
Cl2 C27 H27A 109.2
Cl1 C27 H27A 109.4
Cl2 C27 H27B 109.4
Cl1 C27 H27B 109.1
H27A C27 H27B 108.0

loop_
_geom_bond_atom_site_label_1
_geom_bond_atom_site_label_2
_geom_bond_distance
Sb1 O1 2.050(2)
Sb1 O3 2.055(2)
Sb1 C1 2.150(3)
Cl1 C27 1.762(4)
Cl2 C27 1.740(4)
O3 B2 1.337(4)
O2 B2 1.380(4)
O2 B1 1.383(4)
O1 B1 1.330(4)
N3 C19 1.143(4)
N4 C26 1.141(4)
N2 C12 1.465(4)
N2 C10 1.468(4)
N2 C11 1.469(4)
N1 C9 1.463(4)
N1 C8 1.468(4)
N1 C7 1.468(4)
C10 C6 1.508(4)
C10 H10A 0.9700
C10 H10B 0.9698
C17 C18 1.383(4)
C17 C16 1.393(4)
C17 H17 0.9300
C20 C25 1.393(4)
C20 C21 1.401(4)
C20 B2 1.580(4)
C16 C15 1.396(4)
C16 C19 1.442(4)
C25 C24 1.381(4)
C25 H25 0.9301
C23 C24 1.391(4)
C23 C22 1.391(4)
C23 C26 1.439(4)
C2 C3 1.393(4)
C2 C1 1.394(4)
C2 C7 1.516(4)
C12 H12A 0.9600
C12 H12B 0.9600
C12 H12C 0.9600
C18 C13 1.399(4)
C18 H18 0.9301
C11 H11A 0.9600
C11 H11B 0.9600
C11 H11C 0.9599
C1 C6 1.401(4)
C6 C5 1.390(4)
C24 H24 0.9300
C7 H7A 0.9700
C7 H7B 0.9700
C22 C21 1.388(4)
C22 H22 0.9300
C9 H9A 0.9600
C9 H9B 0.9600
C9 H9C 0.9600
C14 C15 1.385(4)
C14 C13 1.401(4)
C14 H14 0.9302
B1 C13 1.580(4)
C21 H21 0.9301
C5 C4 1.385(5)
C5 H5 0.9301
C4 C3 1.382(5)
C4 H4 0.9301
C8 H8A 0.9600
C8 H8B 0.9598
C8 H8C 0.9600
C15 H15 0.9300
C3 H3 0.9300
C27 H27A 0.9701
C27 H27B 0.9700
